data_7221134
loop_
_publ_author_name
'Yan, Feng'
'Zhuang, Xiao-Mei'
'Lu, Tong-Bu'

_publ_section_title
;
 Synthesis and structures of dinuclear cryptates with Zn(ii), Cd(ii) and
 Hg(ii): tuning the cascade binding mode with metal ions
;
_journal_issue 30
_journal_name_full CrystEngComm
_journal_page_first 5832
_journal_paper_doi 10.1039/C5CE00817D
_journal_volume 17
_journal_year 2015
_chemical_absolute_configuration unk
_chemical_formula_moiety ' (C36 H54 Cd2 Cl N8), (Cd Cl4), (Cl), 4.5(H2 O)'
_chemical_formula_sum 'C36 H63 Cd3 Cl6 N8 O4.5'
_chemical_formula_weight 1229.84
_space_group_IT_number 5
_symmetry_cell_setting monoclinic
_symmetry_space_group_name_Hall 'C 2y'
_symmetry_space_group_name_H-M 'C 1 2 1'
_atom_sites_solution_hydrogens geom
_atom_sites_solution_primary direct
_atom_sites_solution_secondary difmap
_audit_creation_method SHELXL-97
_audit_update_record
;
2015-06-09 deposited with the CCDC.
2015-06-22 downloaded from the CCDC.
;
_cell_angle_alpha 90.00
_cell_angle_beta 99.012(2)
_cell_angle_gamma 90.00
_cell_formula_units_Z 4
_cell_length_a 10.1322(14)
_cell_length_b 18.536(2)
_cell_length_c 26.333(4)
_cell_measurement_temperature 163(2)
_cell_volume 4884.6(11)
_computing_cell_refinement 'Bruker SMART'
_computing_data_collection 'Bruker SMART'
_computing_data_reduction 'Bruker SAINT'
_computing_molecular_graphics 'Bruker SHELXTL'
_computing_publication_material 'Bruker SHELXTL'
_computing_structure_refinement 'SHELXL-97 (Sheldrick, 1997)'
_computing_structure_solution 'SHELXS-97 (Sheldrick, 1990)'
_diffrn_ambient_temperature 163(2)
_diffrn_measured_fraction_theta_full 0.982
_diffrn_measured_fraction_theta_max 0.982
_diffrn_measurement_device_type 'CCD area detector'
_diffrn_measurement_method 'phi and omega scans'
_diffrn_radiation_monochromator graphite
_diffrn_radiation_source 'fine-focus sealed tube'
_diffrn_radiation_type MoK\a
_diffrn_radiation_wavelength 0.71073
_diffrn_reflns_av_R_equivalents 0.0320
_diffrn_reflns_av_sigmaI/netI 0.0573
_diffrn_reflns_limit_h_max 13
_diffrn_reflns_limit_h_min -12
_diffrn_reflns_limit_k_max 23
_diffrn_reflns_limit_k_min -19
_diffrn_reflns_limit_l_max 22
_diffrn_reflns_limit_l_min -34
_diffrn_reflns_number 13923
_diffrn_reflns_theta_full 27.33
_diffrn_reflns_theta_max 27.33
_diffrn_reflns_theta_min 1.57
_exptl_absorpt_coefficient_mu 1.668
_exptl_absorpt_correction_T_max 0.606
_exptl_absorpt_correction_T_min 0.454
_exptl_absorpt_correction_type multi-scan
_exptl_absorpt_process_details SADABS
_exptl_crystal_colour colourless
_exptl_crystal_density_diffrn 1.672
_exptl_crystal_density_method 'not measured'
_exptl_crystal_description block
_exptl_crystal_F_000 2468
_exptl_crystal_size_max 0.50
_exptl_crystal_size_mid 0.40
_exptl_crystal_size_min 0.30
_refine_diff_density_max 1.462
_refine_diff_density_min -1.787
_refine_diff_density_rms 0.185
_refine_ls_abs_structure_details 'Flack H D (1983), Acta Cryst. A39, 876-881'
_refine_ls_abs_structure_Flack 0.00(13)
_refine_ls_extinction_method none
_refine_ls_goodness_of_fit_ref 1.063
_refine_ls_hydrogen_treatment constr
_refine_ls_matrix_type full
_refine_ls_number_parameters 526
_refine_ls_number_reflns 9580
_refine_ls_number_restraints 31
_refine_ls_restrained_S_all 1.064
_refine_ls_R_factor_all 0.0520
_refine_ls_R_factor_gt 0.0459
_refine_ls_shift/su_max 0.001
_refine_ls_shift/su_mean 0.000
_refine_ls_structure_factor_coef Fsqd
_refine_ls_weighting_details 'calc w=1/[\s^2^(Fo^2^)+(0.0849P)^2^+0.0000P] where P=(Fo^2^+2Fc^2^)/3'
_refine_ls_weighting_scheme calc
_refine_ls_wR_factor_gt 0.1213
_refine_ls_wR_factor_ref 0.1272
_reflns_number_gt 8690
_reflns_number_total 9580
_reflns_threshold_expression >2sigma(I)
_cod_data_source_file c5ce00817d2.cif
_cod_data_source_block 5
_cod_depositor_comments 'Adding full bibliography for 7221133--7221140.cif.'
_cod_original_sg_symbol_Hall 'C 2y '
_cod_original_sg_symbol_H-M C2
_cod_original_formula_sum 'C36 H63 Cd3 Cl6 N8 O4.50'
_cod_database_code 7221134

loop_
_symmetry_equiv_pos_as_xyz
'x, y, z'
'-x, y, -z'
'x+1/2, y+1/2, z'
'-x+1/2, y+1/2, -z'

loop_
_atom_site_label
_atom_site_type_symbol
_atom_site_fract_x
_atom_site_fract_y
_atom_site_fract_z
_atom_site_U_iso_or_equiv
_atom_site_adp_type
_atom_site_occupancy
_atom_site_symmetry_multiplicity
_atom_site_calc_flag
_atom_site_refinement_flags
C1 C 0.2755(6) 0.2099(4) 0.2918(2) 0.0206(13) Uani 1 1 d .
H1A H 0.2228 0.2269 0.2591 0.025 Uiso 1 1 calc R
H1B H 0.3015 0.1591 0.2870 0.025 Uiso 1 1 calc R
C2 C 0.4018(7) 0.2565(4) 0.3051(3) 0.0221(14) Uani 1 1 d .
H2A H 0.4550 0.2536 0.2767 0.026 Uiso 1 1 calc R
H2B H 0.3753 0.3075 0.3085 0.026 Uiso 1 1 calc R
C3 C 0.1144(6) 0.2814(4) 0.3310(3) 0.0218(14) Uani 1 1 d .
H3A H 0.0302 0.2751 0.3066 0.026 Uiso 1 1 calc R
H3B H 0.1663 0.3205 0.3177 0.026 Uiso 1 1 calc R
C4 C 0.0813(6) 0.3033(4) 0.3843(3) 0.0196(13) Uani 1 1 d .
H4A H 0.0308 0.3492 0.3812 0.024 Uiso 1 1 calc R
H4B H 0.0240 0.2658 0.3965 0.024 Uiso 1 1 calc R
C5 C 0.1071(7) 0.1497(4) 0.3346(3) 0.0214(14) Uani 1 1 d .
H5A H 0.0713 0.1355 0.2989 0.026 Uiso 1 1 calc R
H5B H 0.0305 0.1613 0.3524 0.026 Uiso 1 1 calc R
C6 C 0.1841(7) 0.0877(4) 0.3615(2) 0.0230(14) Uani 1 1 d .
H6A H 0.2568 0.0741 0.3423 0.028 Uiso 1 1 calc R
H6B H 0.1238 0.0456 0.3614 0.028 Uiso 1 1 calc R
C7 C 0.5751(7) 0.1723(4) 0.3453(3) 0.0233(14) Uani 1 1 d .
H7A H 0.6352 0.1874 0.3210 0.028 Uiso 1 1 calc R
H7B H 0.5210 0.1310 0.3300 0.028 Uiso 1 1 calc R
C8 C 0.6567(6) 0.1498(4) 0.3954(2) 0.0173(13) Uani 1 1 d .
C9 C 0.7541(6) 0.1971(4) 0.4221(3) 0.0204(14) Uani 1 1 d .
H9 H 0.7740 0.2414 0.4067 0.024 Uiso 1 1 calc R
C10 C 0.6339(7) 0.0850(4) 0.4188(3) 0.0221(14) Uani 1 1 d .
H10 H 0.5712 0.0519 0.4012 0.026 Uiso 1 1 calc R
C11 C 0.2684(6) 0.3853(4) 0.4195(2) 0.0204(13) Uani 1 1 d .
H11A H 0.2025 0.4233 0.4238 0.024 Uiso 1 1 calc R
H11B H 0.2956 0.3914 0.3853 0.024 Uiso 1 1 calc R
C12 C 0.3899(6) 0.3927(3) 0.4611(2) 0.0168(12) Uani 1 1 d .
C13 C 0.3716(6) 0.3937(3) 0.5123(2) 0.0158(12) Uani 1 1 d .
H13 H 0.2838 0.3941 0.5207 0.019 Uiso 1 1 calc R
C14 C 0.5173(6) 0.3943(4) 0.4484(3) 0.0193(13) Uani 1 1 d .
H14 H 0.5295 0.3958 0.4134 0.023 Uiso 1 1 calc R
C15 C 0.1419(6) 0.0991(4) 0.4517(3) 0.0223(14) Uani 1 1 d .
H15A H 0.0686 0.1339 0.4411 0.027 Uiso 1 1 calc R
H15B H 0.1033 0.0499 0.4498 0.027 Uiso 1 1 calc R
C16 C 0.2061(6) 0.1148(4) 0.5056(2) 0.0187(13) Uani 1 1 d .
C17 C 0.2999(7) 0.0671(4) 0.5326(3) 0.0227(14) Uani 1 1 d .
H17 H 0.3181 0.0223 0.5175 0.027 Uiso 1 1 calc R
C18 C 0.1808(6) 0.1793(4) 0.5302(3) 0.0194(13) Uani 1 1 d .
H18 H 0.1161 0.2117 0.5131 0.023 Uiso 1 1 calc R
C19 C 0.8616(8) 0.1909(4) 0.1757(3) 0.0291(16) Uani 1 1 d .
H19A H 0.9438 0.1805 0.1610 0.035 Uiso 1 1 calc R
H19B H 0.8881 0.2037 0.2124 0.035 Uiso 1 1 calc R
C20 C 0.7872(8) 0.2547(4) 0.1469(3) 0.0320(17) Uani 1 1 d .
H20A H 0.7090 0.2674 0.1634 0.038 Uiso 1 1 calc R
H20B H 0.8472 0.2971 0.1492 0.038 Uiso 1 1 calc R
C21 C 0.8548(7) 0.0588(4) 0.1748(3) 0.0256(15) Uani 1 1 d .
H21A H 0.8007 0.0182 0.1848 0.031 Uiso 1 1 calc R
H21B H 0.9340 0.0644 0.2018 0.031 Uiso 1 1 calc R
C22 C 0.9005(7) 0.0415(4) 0.1234(3) 0.0251(15) Uani 1 1 d .
H22A H 0.9568 0.0815 0.1140 0.030 Uiso 1 1 calc R
H22B H 0.9557 -0.0028 0.1271 0.030 Uiso 1 1 calc R
C23 C 0.6806(7) 0.1270(5) 0.2094(3) 0.0323(16) Uani 1 1 d .
H23A H 0.6512 0.1774 0.2135 0.039 Uiso 1 1 calc R
H23B H 0.7271 0.1102 0.2432 0.039 Uiso 1 1 calc R
C24 C 0.5600(8) 0.0803(5) 0.1928(3) 0.0354(18) Uani 1 1 d .
H24A H 0.5008 0.0819 0.2193 0.043 Uiso 1 1 calc R
H24B H 0.5890 0.0297 0.1896 0.043 Uiso 1 1 calc R
C25 C 0.8472(7) 0.2476(4) 0.0595(3) 0.0320(17) Uani 1 1 d .
H25A H 0.9256 0.2174 0.0727 0.038 Uiso 1 1 calc R
H25B H 0.8762 0.2987 0.0613 0.038 Uiso 1 1 calc R
C26 C 0.7978(6) 0.2280(4) 0.0049(3) 0.0237(15) Uani 1 1 d .
C27 C 0.8298(6) 0.1620(4) -0.0158(3) 0.0271(16) Uani 1 1 d .
H27 H 0.8899 0.1303 0.0046 0.033 Uiso 1 1 calc R
C28 C 0.7079(8) 0.2733(4) -0.0261(3) 0.0294(16) Uani 1 1 d .
H28 H 0.6861 0.3188 -0.0130 0.035 Uiso 1 1 calc R
C29 C 0.7288(7) -0.0439(4) 0.0816(3) 0.0223(14) Uani 1 1 d .
H29A H 0.7978 -0.0796 0.0761 0.027 Uiso 1 1 calc R
H29B H 0.7007 -0.0541 0.1152 0.027 Uiso 1 1 calc R
C30 C 0.6118(7) -0.0509(4) 0.0400(3) 0.0217(14) Uani 1 1 d .
C31 C 0.4805(7) -0.0521(3) 0.0505(3) 0.0205(14) Uani 1 1 d .
H31 H 0.4667 -0.0530 0.0854 0.025 Uiso 1 1 calc R
C32 C 0.6288(7) -0.0523(4) -0.0126(3) 0.0240(15) Uani 1 1 d .
H32 H 0.7162 -0.0533 -0.0214 0.029 Uiso 1 1 calc R
C33 C 0.3849(7) 0.1629(4) 0.1481(3) 0.0319(17) Uani 1 1 d .
H33A H 0.4317 0.2043 0.1667 0.038 Uiso 1 1 calc R
H33B H 0.3176 0.1447 0.1684 0.038 Uiso 1 1 calc R
C34 C 0.3164(6) 0.1871(4) 0.0952(3) 0.0259(15) Uani 1 1 d .
C35 C 0.2237(7) 0.1420(4) 0.0648(3) 0.0298(17) Uani 1 1 d .
H35 H 0.1982 0.0975 0.0784 0.036 Uiso 1 1 calc R
C36 C 0.3495(7) 0.2535(4) 0.0749(3) 0.0289(16) Uani 1 1 d .
H36 H 0.4114 0.2848 0.0949 0.035 Uiso 1 1 calc R
Cd1 Cd 0.34563(4) 0.21593(2) 0.415056(16) 0.01523(11) Uani 1 1 d .
Cd2 Cd 0.63930(4) 0.12550(2) 0.087507(17) 0.02020(12) Uani 1 1 d .
Cd3 Cd 0.57711(5) 0.42800(3) 0.266063(17) 0.02546(13) Uani 1 1 d .
Cl1 Cl 0.5000 0.21403(15) 0.5000 0.0172(4) Uani 1 2 d S
Cl2 Cl 0.5000 0.12664(15) 0.0000 0.0215(4) Uani 1 2 d S
Cl3 Cl 0.72071(19) 0.35176(11) 0.32847(8) 0.0356(4) Uani 1 1 d .
Cl4 Cl 0.3921(2) 0.47427(12) 0.30696(8) 0.0399(5) Uani 1 1 d .
Cl5 Cl 0.4823(2) 0.35709(10) 0.18990(7) 0.0340(4) Uani 1 1 d .
Cl6 Cl 0.70608(19) 0.52915(10) 0.23784(7) 0.0308(4) Uani 1 1 d .
Cl7 Cl 1.0000 0.35876(13) 0.5000 0.0216(5) Uani 1 2 d S
Cl8 Cl 0.5000 0.48771(15) 0.0000 0.0296(5) Uani 1 2 d S
N1 N 0.1917(5) 0.2141(3) 0.33393(19) 0.0162(10) Uani 1 1 d .
N2 N 0.4859(5) 0.2328(3) 0.3539(2) 0.0167(11) Uani 1 1 d .
H2 H 0.5411 0.2715 0.3652 0.020 Uiso 1 1 calc R
N3 N 0.2061(5) 0.3122(3) 0.4230(2) 0.0174(11) Uani 1 1 d .
H3 H 0.1810 0.3089 0.4554 0.021 Uiso 1 1 calc R
N4 N 0.2438(5) 0.1048(3) 0.4163(2) 0.0191(11) Uani 1 1 d .
H4 H 0.3101 0.0709 0.4268 0.023 Uiso 1 1 calc R
N5 N 0.7751(6) 0.1253(4) 0.1715(2) 0.0238(12) Uani 1 1 d .
N6 N 0.7417(6) 0.2372(3) 0.0923(2) 0.0250(13) Uani 1 1 d .
H6 H 0.6749 0.2703 0.0807 0.030 Uiso 1 1 calc R
N7 N 0.7871(6) 0.0310(3) 0.0822(2) 0.0216(12) Uani 1 1 d .
H7 H 0.8197 0.0367 0.0513 0.026 Uiso 1 1 calc R
N8 N 0.4826(6) 0.1050(3) 0.1417(2) 0.0277(13) Uani 1 1 d .
H8 H 0.4323 0.0655 0.1281 0.033 Uiso 1 1 calc R
O1W O 0.6172(5) 0.3816(3) 0.0869(2) 0.0354(13) Uani 1 1 d U
O2W O 0.8112(8) 0.4735(5) 0.1400(3) 0.063(2) Uani 1 1 d U
O3W O 0.8815(6) 0.4638(3) 0.4112(2) 0.0340(13) Uani 1 1 d U
O4W O 0.1298(12) 0.2986(7) 0.1695(5) 0.095(4) Uani 0.85 1 d PU
O5W O 0.1350(12) 0.4202(8) 0.2439(6) 0.086(4) Uani 0.65 1 d PU

loop_
_atom_site_aniso_label
_atom_site_aniso_U_11
_atom_site_aniso_U_22
_atom_site_aniso_U_33
_atom_site_aniso_U_23
_atom_site_aniso_U_13
_atom_site_aniso_U_12
C1 0.023(3) 0.026(4) 0.012(3) 0.001(3) 0.000(2) -0.002(3)
C2 0.029(3) 0.021(4) 0.015(3) 0.006(3) 0.001(3) 0.004(3)
C3 0.015(3) 0.020(3) 0.028(4) -0.004(3) -0.004(3) 0.001(3)
C4 0.017(3) 0.017(3) 0.023(3) -0.010(3) -0.002(2) 0.004(2)
C5 0.028(3) 0.020(3) 0.014(3) -0.002(2) -0.004(3) -0.005(3)
C6 0.034(4) 0.020(4) 0.012(3) -0.008(2) -0.003(3) -0.004(3)
C7 0.032(3) 0.021(4) 0.016(3) -0.001(3) 0.002(3) 0.001(3)
C8 0.020(3) 0.020(3) 0.013(3) -0.005(2) 0.004(2) 0.001(2)
C9 0.014(3) 0.019(4) 0.029(4) 0.002(3) 0.007(2) -0.001(2)
C10 0.030(3) 0.015(3) 0.022(3) -0.004(3) 0.004(3) 0.000(3)
C11 0.026(3) 0.021(4) 0.012(3) 0.001(2) -0.001(2) 0.000(3)
C12 0.019(3) 0.010(3) 0.020(3) -0.001(2) 0.000(2) 0.004(2)
C13 0.017(3) 0.015(3) 0.016(3) -0.003(2) 0.003(2) -0.002(2)
C14 0.024(3) 0.017(3) 0.017(3) 0.000(2) 0.002(3) 0.001(3)
C15 0.019(3) 0.022(4) 0.026(4) -0.004(3) 0.002(3) -0.006(3)
C16 0.020(3) 0.016(3) 0.022(3) 0.001(3) 0.008(2) -0.008(2)
C17 0.032(3) 0.016(3) 0.019(3) 0.002(3) 0.001(3) -0.003(3)
C18 0.017(3) 0.018(3) 0.022(3) 0.000(3) -0.001(2) 0.000(2)
C19 0.034(4) 0.027(4) 0.023(4) 0.001(3) -0.008(3) -0.008(3)
C20 0.039(4) 0.021(4) 0.033(4) 0.000(3) -0.004(3) -0.002(3)
C21 0.027(3) 0.026(4) 0.020(3) 0.012(3) -0.005(3) 0.005(3)
C22 0.025(3) 0.026(4) 0.022(3) 0.007(3) -0.005(3) 0.010(3)
C23 0.042(4) 0.037(4) 0.016(3) 0.002(3) 0.002(3) 0.004(4)
C24 0.041(4) 0.043(5) 0.022(4) 0.003(3) 0.003(3) -0.008(4)
C25 0.026(3) 0.028(4) 0.038(4) 0.012(3) -0.007(3) -0.010(3)
C26 0.019(3) 0.014(4) 0.037(4) 0.014(3) 0.001(3) -0.002(2)
C27 0.013(3) 0.032(4) 0.035(4) 0.012(3) 0.002(3) 0.000(3)
C28 0.036(4) 0.019(4) 0.032(4) 0.006(3) 0.006(3) -0.003(3)
C29 0.028(3) 0.016(3) 0.023(3) -0.003(3) 0.005(3) -0.006(3)
C30 0.027(3) 0.011(3) 0.027(4) 0.004(2) 0.004(3) 0.002(3)
C31 0.028(3) 0.016(4) 0.019(3) 0.001(2) 0.009(3) 0.000(3)
C32 0.023(3) 0.016(4) 0.032(4) 0.001(3) 0.004(3) 0.005(3)
C33 0.031(4) 0.028(4) 0.039(5) -0.003(3) 0.013(3) 0.001(3)
C34 0.019(3) 0.035(4) 0.024(4) -0.011(3) 0.007(3) -0.001(3)
C35 0.025(3) 0.025(4) 0.042(5) -0.008(3) 0.016(3) -0.005(3)
C36 0.031(4) 0.023(4) 0.032(4) -0.017(3) 0.001(3) 0.004(3)
Cd1 0.01554(19) 0.0160(2) 0.0131(2) -0.00114(16) -0.00103(15) 0.00085(17)
Cd2 0.0231(2) 0.0185(3) 0.0181(2) 0.00095(18) 0.00063(17) 0.00252(18)
Cd3 0.0384(3) 0.0213(3) 0.0153(2) 0.00091(19) -0.00005(18) -0.0044(2)
Cl1 0.0137(8) 0.0223(11) 0.0138(9) 0.000 -0.0032(7) 0.000
Cl2 0.0210(9) 0.0233(12) 0.0197(10) 0.000 0.0015(8) 0.000
Cl3 0.0377(9) 0.0314(10) 0.0325(10) 0.0115(8) -0.0108(8) -0.0098(8)
Cl4 0.0462(11) 0.0393(12) 0.0372(11) 0.0059(9) 0.0165(9) -0.0022(9)
Cl5 0.0549(11) 0.0245(9) 0.0198(8) -0.0030(6) -0.0033(8) -0.0080(8)
Cl6 0.0409(9) 0.0266(9) 0.0261(9) -0.0037(7) 0.0093(7) -0.0100(7)
Cl7 0.0166(9) 0.0243(12) 0.0243(12) 0.000 0.0048(8) 0.000
Cl8 0.0222(11) 0.0277(14) 0.0393(15) 0.000 0.0062(10) 0.000
N1 0.019(2) 0.017(3) 0.012(2) -0.001(2) 0.0002(19) -0.001(2)
N2 0.016(2) 0.013(3) 0.020(3) -0.0006(19) -0.001(2) -0.0018(19)
N3 0.014(2) 0.023(3) 0.013(3) -0.001(2) -0.0032(19) 0.002(2)
N4 0.024(3) 0.019(3) 0.014(3) -0.005(2) 0.002(2) -0.003(2)
N5 0.032(3) 0.022(3) 0.018(3) 0.001(2) 0.003(2) 0.002(3)
N6 0.027(3) 0.018(3) 0.028(3) 0.004(2) -0.005(2) 0.002(2)
N7 0.026(3) 0.014(3) 0.024(3) 0.000(2) 0.003(2) -0.002(2)
N8 0.037(3) 0.024(3) 0.023(3) -0.001(2) 0.006(2) 0.001(3)
O1W 0.037(3) 0.022(3) 0.048(3) 0.006(2) 0.011(2) 0.001(2)
O2W 0.062(4) 0.078(5) 0.054(4) -0.022(4) 0.027(3) -0.027(4)
O3W 0.036(3) 0.020(3) 0.043(3) 0.003(2) -0.003(2) 0.001(2)
O4W 0.074(6) 0.109(7) 0.103(7) 0.012(6) 0.018(5) -0.002(5)
O5W 0.069(6) 0.066(7) 0.117(8) 0.023(7) -0.006(6) 0.011(6)

loop_
_atom_type_symbol
_atom_type_description
_atom_type_scat_dispersion_real
_atom_type_scat_dispersion_imag
_atom_type_scat_source
C C 0.0033 0.0016 'International Tables Vol C Tables 4.2.6.8 and 6.1.1.4'
H H 0.0000 0.0000 'International Tables Vol C Tables 4.2.6.8 and 6.1.1.4'
Cd Cd -0.8075 1.2024 'International Tables Vol C Tables 4.2.6.8 and 6.1.1.4'
Cl Cl 0.1484 0.1585 'International Tables Vol C Tables 4.2.6.8 and 6.1.1.4'
N N 0.0061 0.0033 'International Tables Vol C Tables 4.2.6.8 and 6.1.1.4'
O O 0.0106 0.0060 'International Tables Vol C Tables 4.2.6.8 and 6.1.1.4'

loop_
_geom_angle_atom_site_label_1
_geom_angle_atom_site_label_2
_geom_angle_atom_site_label_3
_geom_angle
_geom_angle_site_symmetry_1
_geom_angle_site_symmetry_3
N1 C1 C2 110.5(5) . .
N1 C1 H1A 109.6 . .
C2 C1 H1A 109.6 . .
N1 C1 H1B 109.6 . .
C2 C1 H1B 109.6 . .
H1A C1 H1B 108.1 . .
N2 C2 C1 111.9(5) . .
N2 C2 H2A 109.2 . .
C1 C2 H2A 109.2 . .
N2 C2 H2B 109.2 . .
C1 C2 H2B 109.2 . .
H2A C2 H2B 107.9 . .
N1 C3 C4 111.3(6) . .
N1 C3 H3A 109.4 . .
C4 C3 H3A 109.4 . .
N1 C3 H3B 109.4 . .
C4 C3 H3B 109.4 . .
H3A C3 H3B 108.0 . .
N3 C4 C3 111.4(5) . .
N3 C4 H4A 109.3 . .
C3 C4 H4A 109.3 . .
N3 C4 H4B 109.3 . .
C3 C4 H4B 109.3 . .
H4A C4 H4B 108.0 . .
N1 C5 C6 111.5(5) . .
N1 C5 H5A 109.3 . .
C6 C5 H5A 109.3 . .
N1 C5 H5B 109.3 . .
C6 C5 H5B 109.3 . .
H5A C5 H5B 108.0 . .
C5 C6 N4 113.0(5) . .
C5 C6 H6A 109.0 . .
N4 C6 H6A 109.0 . .
C5 C6 H6B 109.0 . .
N4 C6 H6B 109.0 . .
H6A C6 H6B 107.8 . .
N2 C7 C8 110.0(5) . .
N2 C7 H7A 109.7 . .
C8 C7 H7A 109.7 . .
N2 C7 H7B 109.7 . .
C8 C7 H7B 109.7 . .
H7A C7 H7B 108.2 . .
C10 C8 C9 117.8(6) . .
C10 C8 C7 121.6(6) . .
C9 C8 C7 120.4(6) . .
C18 C9 C8 120.2(6) 2_656 .
C18 C9 H9 119.9 2_656 .
C8 C9 H9 119.9 . .
C8 C10 C17 121.8(6) . 2_656
C8 C10 H10 119.1 . .
C17 C10 H10 119.1 2_656 .
N3 C11 C12 109.7(5) . .
N3 C11 H11A 109.7 . .
C12 C11 H11A 109.7 . .
N3 C11 H11B 109.7 . .
C12 C11 H11B 109.7 . .
H11A C11 H11B 108.2 . .
C14 C12 C13 120.4(6) . .
C14 C12 C11 120.5(6) . .
C13 C12 C11 119.0(5) . .
C12 C13 C14 120.1(6) . 2_656
C12 C13 H13 120.0 . .
C14 C13 H13 120.0 2_656 .
C12 C14 C13 119.5(6) . 2_656
C12 C14 H14 120.3 . .
C13 C14 H14 120.3 2_656 .
C16 C15 N4 109.7(5) . .
C16 C15 H15A 109.7 . .
N4 C15 H15A 109.7 . .
C16 C15 H15B 109.7 . .
N4 C15 H15B 109.7 . .
H15A C15 H15B 108.2 . .
C18 C16 C17 117.4(6) . .
C18 C16 C15 121.4(6) . .
C17 C16 C15 121.1(6) . .
C10 C17 C16 120.4(6) 2_656 .
C10 C17 H17 119.8 2_656 .
C16 C17 H17 119.8 . .
C9 C18 C16 122.3(6) 2_656 .
C9 C18 H18 118.8 2_656 .
C16 C18 H18 118.8 . .
N5 C19 C20 110.7(6) . .
N5 C19 H19A 109.5 . .
C20 C19 H19A 109.5 . .
N5 C19 H19B 109.5 . .
C20 C19 H19B 109.5 . .
H19A C19 H19B 108.1 . .
N6 C20 C19 111.5(6) . .
N6 C20 H20A 109.3 . .
C19 C20 H20A 109.3 . .
N6 C20 H20B 109.3 . .
C19 C20 H20B 109.3 . .
H20A C20 H20B 108.0 . .
N5 C21 C22 111.3(5) . .
N5 C21 H21A 109.4 . .
C22 C21 H21A 109.4 . .
N5 C21 H21B 109.4 . .
C22 C21 H21B 109.4 . .
H21A C21 H21B 108.0 . .
N7 C22 C21 111.8(6) . .
N7 C22 H22A 109.3 . .
C21 C22 H22A 109.3 . .
N7 C22 H22B 109.3 . .
C21 C22 H22B 109.3 . .
H22A C22 H22B 107.9 . .
N5 C23 C24 111.8(6) . .
N5 C23 H23A 109.3 . .
C24 C23 H23A 109.3 . .
N5 C23 H23B 109.3 . .
C24 C23 H23B 109.3 . .
H23A C23 H23B 107.9 . .
C23 C24 N8 111.6(6) . .
C23 C24 H24A 109.3 . .
N8 C24 H24A 109.3 . .
C23 C24 H24B 109.3 . .
N8 C24 H24B 109.3 . .
H24A C24 H24B 108.0 . .
N6 C25 C26 111.4(6) . .
N6 C25 H25A 109.3 . .
C26 C25 H25A 109.3 . .
N6 C25 H25B 109.3 . .
C26 C25 H25B 109.3 . .
H25A C25 H25B 108.0 . .
C27 C26 C28 117.8(7) . .
C27 C26 C25 121.7(6) . .
C28 C26 C25 120.3(7) . .
C35 C27 C26 121.5(7) 2_655 .
C35 C27 H27 119.3 2_655 .
C26 C27 H27 119.3 . .
C36 C28 C26 121.7(7) 2_655 .
C36 C28 H28 119.2 2_655 .
C26 C28 H28 119.2 . .
C30 C29 N7 110.7(6) . .
C30 C29 H29A 109.5 . .
N7 C29 H29A 109.5 . .
C30 C29 H29B 109.5 . .
N7 C29 H29B 109.5 . .
H29A C29 H29B 108.1 . .
C31 C30 C32 117.1(6) . .
C31 C30 C29 121.8(6) . .
C32 C30 C29 120.9(6) . .
C32 C31 C30 122.7(7) 2_655 .
C32 C31 H31 118.7 2_655 .
C30 C31 H31 118.7 . .
C31 C32 C30 120.2(6) 2_655 .
C31 C32 H32 119.9 2_655 .
C30 C32 H32 119.9 . .
N8 C33 C34 109.0(6) . .
N8 C33 H33A 109.9 . .
C34 C33 H33A 109.9 . .
N8 C33 H33B 109.9 . .
C34 C33 H33B 109.9 . .
H33A C33 H33B 108.3 . .
C36 C34 C35 118.9(7) . .
C36 C34 C33 120.3(6) . .
C35 C34 C33 120.8(7) . .
C27 C35 C34 120.3(7) 2_655 .
C27 C35 H35 119.9 2_655 .
C34 C35 H35 119.9 . .
C28 C36 C34 119.9(7) 2_655 .
C28 C36 H36 120.1 2_655 .
C34 C36 H36 120.1 . .
N3 Cd1 N4 114.1(2) . .
N3 Cd1 N2 114.09(19) . .
N4 Cd1 N2 116.90(18) . .
N3 Cd1 N1 76.92(19) . .
N4 Cd1 N1 76.9(2) . .
N2 Cd1 N1 76.83(17) . .
N3 Cd1 Cl1 103.54(14) . .
N4 Cd1 Cl1 101.04(15) . .
N2 Cd1 Cl1 104.73(13) . .
N1 Cd1 Cl1 177.89(16) . .
N6 Cd2 N7 113.0(2) . .
N6 Cd2 N8 117.2(2) . .
N7 Cd2 N8 115.0(2) . .
N6 Cd2 N5 76.4(2) . .
N7 Cd2 N5 76.9(2) . .
N8 Cd2 N5 77.5(2) . .
N6 Cd2 Cl2 103.06(16) . .
N7 Cd2 Cl2 103.09(16) . .
N8 Cd2 Cl2 103.00(16) . .
N5 Cd2 Cl2 179.40(17) . .
Cl4 Cd3 Cl3 108.62(7) . .
Cl4 Cd3 Cl5 108.42(8) . .
Cl3 Cd3 Cl5 110.57(7) . .
Cl4 Cd3 Cl6 110.08(7) . .
Cl3 Cd3 Cl6 110.60(7) . .
Cl5 Cd3 Cl6 108.53(6) . .
Cd1 Cl1 Cd1 178.40(13) . 2_656
Cd2 Cl2 Cd2 179.03(13) 2_655 .
C3 N1 C5 112.5(5) . .
C3 N1 C1 111.3(5) . .
C5 N1 C1 111.5(5) . .
C3 N1 Cd1 107.2(4) . .
C5 N1 Cd1 107.1(4) . .
C1 N1 Cd1 106.8(3) . .
C7 N2 C2 111.8(5) . .
C7 N2 Cd1 117.2(4) . .
C2 N2 Cd1 107.8(4) . .
C7 N2 H2 106.4 . .
C2 N2 H2 106.4 . .
Cd1 N2 H2 106.4 . .
C11 N3 C4 112.0(5) . .
C11 N3 Cd1 115.0(4) . .
C4 N3 Cd1 108.4(4) . .
C11 N3 H3 107.0 . .
C4 N3 H3 107.0 . .
Cd1 N3 H3 107.0 . .
C15 N4 C6 111.6(5) . .
C15 N4 Cd1 115.2(4) . .
C6 N4 Cd1 106.7(4) . .
C15 N4 H4 107.7 . .
C6 N4 H4 107.7 . .
Cd1 N4 H4 107.7 . .
C21 N5 C23 112.6(6) . .
C21 N5 C19 111.6(5) . .
C23 N5 C19 111.5(6) . .
C21 N5 Cd2 106.5(4) . .
C23 N5 Cd2 106.2(4) . .
C19 N5 Cd2 108.0(4) . .
C20 N6 C25 113.2(6) . .
C20 N6 Cd2 108.6(4) . .
C25 N6 Cd2 116.2(5) . .
C20 N6 H6 106.0 . .
C25 N6 H6 106.0 . .
Cd2 N6 H6 106.0 . .
C22 N7 C29 113.0(6) . .
C22 N7 Cd2 107.1(4) . .
C29 N7 Cd2 116.1(4) . .
C22 N7 H7 106.7 . .
C29 N7 H7 106.7 . .
Cd2 N7 H7 106.7 . .
C33 N8 C24 112.2(6) . .
C33 N8 Cd2 118.8(5) . .
C24 N8 Cd2 106.6(4) . .
C33 N8 H8 106.2 . .
C24 N8 H8 106.2 . .
Cd2 N8 H8 106.2 . .

loop_
_geom_bond_atom_site_label_1
_geom_bond_atom_site_label_2
_geom_bond_distance
_geom_bond_site_symmetry_2
C1 N1 1.501(7) .
C1 C2 1.538(9) .
C1 H1A 0.9900 .
C1 H1B 0.9900 .
C2 N2 1.493(8) .
C2 H2A 0.9900 .
C2 H2B 0.9900 .
C3 N1 1.470(9) .
C3 C4 1.548(10) .
C3 H3A 0.9900 .
C3 H3B 0.9900 .
C4 N3 1.504(8) .
C4 H4A 0.9900 .
C4 H4B 0.9900 .
C5 N1 1.471(9) .
C5 C6 1.504(10) .
C5 H5A 0.9900 .
C5 H5B 0.9900 .
C6 N4 1.508(8) .
C6 H6A 0.9900 .
C6 H6B 0.9900 .
C7 N2 1.479(8) .
C7 C8 1.503(9) .
C7 H7A 0.9900 .
C7 H7B 0.9900 .
C8 C10 1.386(9) .
C8 C9 1.422(9) .
C9 C18 1.363(9) 2_656
C9 H9 0.9500 .
C10 C17 1.387(10) 2_656
C10 H10 0.9500 .
C11 N3 1.504(9) .
C11 C12 1.521(9) .
C11 H11A 0.9900 .
C11 H11B 0.9900 .
C12 C14 1.384(8) .
C12 C13 1.389(9) .
C13 C14 1.404(9) 2_656
C13 H13 0.9500 .
C14 C13 1.404(9) 2_656
C14 H14 0.9500 .
C15 C16 1.495(9) .
C15 N4 1.499(8) .
C15 H15A 0.9900 .
C15 H15B 0.9900 .
C16 C18 1.402(9) .
C16 C17 1.407(10) .
C17 C10 1.387(10) 2_656
C17 H17 0.9500 .
C18 C9 1.363(9) 2_656
C18 H18 0.9500 .
C19 N5 1.492(10) .
C19 C20 1.537(11) .
C19 H19A 0.9900 .
C19 H19B 0.9900 .
C20 N6 1.474(10) .
C20 H20A 0.9900 .
C20 H20B 0.9900 .
C21 N5 1.468(10) .
C21 C22 1.533(10) .
C21 H21A 0.9900 .
C21 H21B 0.9900 .
C22 N7 1.464(9) .
C22 H22A 0.9900 .
C22 H22B 0.9900 .
C23 N5 1.487(9) .
C23 C24 1.506(11) .
C23 H23A 0.9900 .
C23 H23B 0.9900 .
C24 N8 1.517(10) .
C24 H24A 0.9900 .
C24 H24B 0.9900 .
C25 N6 1.488(10) .
C25 C26 1.491(11) .
C25 H25A 0.9900 .
C25 H25B 0.9900 .
C26 C27 1.398(11) .
C26 C28 1.403(10) .
C27 C35 1.371(11) 2_655
C27 H27 0.9500 .
C28 C36 1.377(11) 2_655
C28 H28 0.9500 .
C29 C30 1.489(10) .
C29 N7 1.507(9) .
C29 H29A 0.9900 .
C29 H29B 0.9900 .
C30 C31 1.402(9) .
C30 C32 1.422(10) .
C31 C32 1.370(10) 2_655
C31 H31 0.9500 .
C32 C31 1.370(10) 2_655
C32 H32 0.9500 .
C33 N8 1.488(9) .
C33 C34 1.523(11) .
C33 H33A 0.9900 .
C33 H33B 0.9900 .
C34 C36 1.403(11) .
C34 C35 1.409(10) .
C35 C27 1.371(11) 2_655
C35 H35 0.9500 .
C36 C28 1.377(11) 2_655
C36 H36 0.9500 .
Cd1 N3 2.306(5) .
Cd1 N4 2.307(6) .
Cd1 N2 2.330(5) .
Cd1 N1 2.440(5) .
Cd1 Cl1 2.5209(5) .
Cd2 N6 2.311(6) .
Cd2 N7 2.323(6) .
Cd2 N8 2.326(6) .
Cd2 N5 2.416(6) .
Cd2 Cl2 2.5067(5) .
Cd3 Cl4 2.458(2) .
Cd3 Cl3 2.4629(19) .
Cd3 Cl5 2.4636(18) .
Cd3 Cl6 2.4657(18) .
Cl1 Cd1 2.5209(5) 2_656
Cl2 Cd2 2.5067(5) 2_655
N2 H2 0.9300 .
N3 H3 0.9300 .
N4 H4 0.9300 .
N6 H6 0.9300 .
N7 H7 0.9300 .
N8 H8 0.9300 .

loop_
_geom_torsion_atom_site_label_1
_geom_torsion_atom_site_label_2
_geom_torsion_atom_site_label_3
_geom_torsion_atom_site_label_4
_geom_torsion
_geom_torsion_site_symmetry_4
N1 C1 C2 N2 59.7(7) .
N1 C3 C4 N3 58.0(7) .
N1 C5 C6 N4 58.4(7) .
N2 C7 C8 C10 109.0(7) .
N2 C7 C8 C9 -66.5(7) .
C10 C8 C9 C18 -1.8(9) 2_656
C7 C8 C9 C18 173.9(6) 2_656
C9 C8 C10 C17 1.9(9) 2_656
C7 C8 C10 C17 -173.7(6) 2_656
N3 C11 C12 C14 110.2(6) .
N3 C11 C12 C13 -66.3(7) .
C14 C12 C13 C14 -1.9(8) 2_656
C11 C12 C13 C14 174.6(6) 2_656
C13 C12 C14 C13 2.9(8) 2_656
C11 C12 C14 C13 -173.5(6) 2_656
N4 C15 C16 C18 107.7(7) .
N4 C15 C16 C17 -68.7(8) .
C18 C16 C17 C10 -1.5(9) 2_656
C15 C16 C17 C10 175.1(6) 2_656
C17 C16 C18 C9 1.6(9) 2_656
C15 C16 C18 C9 -174.9(6) 2_656
N5 C19 C20 N6 -57.3(8) .
N5 C21 C22 N7 -60.4(8) .
N5 C23 C24 N8 -60.4(9) .
N6 C25 C26 C27 -101.1(8) .
N6 C25 C26 C28 73.5(8) .
C28 C26 C27 C35 0.5(10) 2_655
C25 C26 C27 C35 175.2(6) 2_655
C27 C26 C28 C36 1.2(10) 2_655
C25 C26 C28 C36 -173.6(6) 2_655
N7 C29 C30 C31 -105.3(7) .
N7 C29 C30 C32 71.0(8) .
C32 C30 C31 C32 -2.2(8) 2_655
C29 C30 C31 C32 174.2(6) 2_655
C31 C30 C32 C31 2.3(8) 2_655
C29 C30 C32 C31 -174.1(6) 2_655
N8 C33 C34 C36 -106.0(7) .
N8 C33 C34 C35 71.1(8) .
C36 C34 C35 C27 2.0(10) 2_655
C33 C34 C35 C27 -175.1(6) 2_655
C35 C34 C36 C28 -0.4(10) 2_655
C33 C34 C36 C28 176.7(6) 2_655
N3 Cd1 Cl1 Cd1 -37.57(14) 2_656
N4 Cd1 Cl1 Cd1 -155.88(14) 2_656
N2 Cd1 Cl1 Cd1 82.25(13) 2_656
N1 Cd1 Cl1 Cd1 -140(4) 2_656
N6 Cd2 Cl2 Cd2 157.20(16) 2_655
N7 Cd2 Cl2 Cd2 39.45(15) 2_655
N8 Cd2 Cl2 Cd2 -80.45(16) 2_655
N5 Cd2 Cl2 Cd2 132(18) 2_655
C4 C3 N1 C5 80.1(6) .
C4 C3 N1 C1 -154.0(5) .
C4 C3 N1 Cd1 -37.4(6) .
C6 C5 N1 C3 -153.2(6) .
C6 C5 N1 C1 80.9(6) .
C6 C5 N1 Cd1 -35.6(6) .
C2 C1 N1 C3 78.4(6) .
C2 C1 N1 C5 -155.0(5) .
C2 C1 N1 Cd1 -38.3(6) .
N3 Cd1 N1 C3 10.5(4) .
N4 Cd1 N1 C3 129.4(4) .
N2 Cd1 N1 C3 -108.5(4) .
Cl1 Cd1 N1 C3 113(4) .
N3 Cd1 N1 C5 -110.5(4) .
N4 Cd1 N1 C5 8.4(4) .
N2 Cd1 N1 C5 130.5(4) .
Cl1 Cd1 N1 C5 -8(4) .
N3 Cd1 N1 C1 129.9(5) .
N4 Cd1 N1 C1 -111.1(4) .
N2 Cd1 N1 C1 10.9(4) .
Cl1 Cd1 N1 C1 -127(4) .
C8 C7 N2 C2 -179.4(5) .
C8 C7 N2 Cd1 -54.2(6) .
C1 C2 N2 C7 83.8(7) .
C1 C2 N2 Cd1 -46.5(6) .
N3 Cd1 N2 C7 -177.9(4) .
N4 Cd1 N2 C7 -41.3(5) .
N1 Cd1 N2 C7 -109.0(5) .
Cl1 Cd1 N2 C7 69.6(4) .
N3 Cd1 N2 C2 -50.7(4) .
N4 Cd1 N2 C2 86.0(4) .
N1 Cd1 N2 C2 18.2(4) .
Cl1 Cd1 N2 C2 -163.2(4) .
C12 C11 N3 C4 177.2(5) .
C12 C11 N3 Cd1 -58.5(6) .
C3 C4 N3 C11 82.7(7) .
C3 C4 N3 Cd1 -45.2(6) .
N4 Cd1 N3 C11 -177.0(4) .
N2 Cd1 N3 C11 -39.0(4) .
N1 Cd1 N3 C11 -107.9(4) .
Cl1 Cd1 N3 C11 74.2(4) .
N4 Cd1 N3 C4 -50.8(5) .
N2 Cd1 N3 C4 87.1(4) .
N1 Cd1 N3 C4 18.2(4) .
Cl1 Cd1 N3 C4 -159.6(4) .
C16 C15 N4 C6 178.7(6) .
C16 C15 N4 Cd1 -59.5(6) .
C5 C6 N4 C15 79.7(7) .
C5 C6 N4 Cd1 -47.0(6) .
N3 Cd1 N4 C15 -36.2(5) .
N2 Cd1 N4 C15 -172.9(4) .
N1 Cd1 N4 C15 -105.2(4) .
Cl1 Cd1 N4 C15 74.2(4) .
N3 Cd1 N4 C6 88.3(4) .
N2 Cd1 N4 C6 -48.4(5) .
N1 Cd1 N4 C6 19.2(4) .
Cl1 Cd1 N4 C6 -161.4(4) .
C22 C21 N5 C23 154.0(6) .
C22 C21 N5 C19 -79.8(7) .
C22 C21 N5 Cd2 37.9(7) .
C24 C23 N5 C21 -76.8(8) .
C24 C23 N5 C19 156.8(6) .
C24 C23 N5 Cd2 39.4(7) .
C20 C19 N5 C21 151.8(6) .
C20 C19 N5 C23 -81.2(8) .
C20 C19 N5 Cd2 35.1(7) .
N6 Cd2 N5 C21 -128.3(5) .
N7 Cd2 N5 C21 -10.3(4) .
N8 Cd2 N5 C21 109.3(5) .
Cl2 Cd2 N5 C21 -103(18) .
N6 Cd2 N5 C23 111.4(5) .
N7 Cd2 N5 C23 -130.6(5) .
N8 Cd2 N5 C23 -10.9(5) .
Cl2 Cd2 N5 C23 137(18) .
N6 Cd2 N5 C19 -8.3(4) .
N7 Cd2 N5 C19 109.7(5) .
N8 Cd2 N5 C19 -130.6(5) .
Cl2 Cd2 N5 C19 17(19) .
C19 C20 N6 C25 -83.3(8) .
C19 C20 N6 Cd2 47.3(7) .
C26 C25 N6 C20 178.9(6) .
C26 C25 N6 Cd2 52.2(7) .
N7 Cd2 N6 C20 -89.6(5) .
N8 Cd2 N6 C20 47.6(5) .
N5 Cd2 N6 C20 -20.4(4) .
Cl2 Cd2 N6 C20 159.9(4) .
N7 Cd2 N6 C25 39.4(5) .
N8 Cd2 N6 C25 176.6(4) .
N5 Cd2 N6 C25 108.6(5) .
Cl2 Cd2 N6 C25 -71.1(5) .
C21 C22 N7 C29 -82.3(7) .
C21 C22 N7 Cd2 46.8(6) .
C30 C29 N7 C22 178.4(6) .
C30 C29 N7 Cd2 54.1(6) .
N6 Cd2 N7 C22 49.8(5) .
N8 Cd2 N7 C22 -88.4(5) .
N5 Cd2 N7 C22 -19.1(4) .
Cl2 Cd2 N7 C22 160.3(4) .
N6 Cd2 N7 C29 177.1(4) .
N8 Cd2 N7 C29 38.9(5) .
N5 Cd2 N7 C29 108.2(5) .
Cl2 Cd2 N7 C29 -72.4(5) .
C34 C33 N8 C24 177.3(6) .
C34 C33 N8 Cd2 52.2(7) .
C23 C24 N8 C33 -85.8(8) .
C23 C24 N8 Cd2 45.8(7) .
N6 Cd2 N8 C33 42.8(6) .
N7 Cd2 N8 C33 179.1(5) .
N5 Cd2 N8 C33 110.1(5) .
Cl2 Cd2 N8 C33 -69.5(5) .
N6 Cd2 N8 C24 -85.0(5) .
N7 Cd2 N8 C24 51.3(5) .
N5 Cd2 N8 C24 -17.6(5) .
Cl2 Cd2 N8 C24 162.7(5) .
